data_4327314
loop_
_publ_author_name
'Indu Vidyaratne'
'Sandro Gambarotta'
'Ilia Korobkov'
'Peter H. M. Budzelaar'

_publ_section_title
;
 Dinitrogen Partial Reduction by Formally Zero- and Divalent Vanadium
 Complexes Supported by the Bis-iminopyridine System
;
_journal_name_full 'Inorganic Chemistry'
_journal_page_first 1187
_journal_page_last 1189
_journal_paper_doi 10.1021/ic048358+
_journal_volume 44
_journal_year 2005
_chemical_formula_sum 'C40 H56 N4 O V'
_chemical_formula_weight 659.86
_chemical_name_systematic
; 
 ? 
;
_space_group_IT_number 15
_symmetry_cell_setting monoclinic
_symmetry_space_group_name_Hall '-C 2yc'
_symmetry_space_group_name_H-M 'C 1 2/c 1'
_atom_sites_solution_hydrogens geom
_atom_sites_solution_primary direct
_atom_sites_solution_secondary difmap
_audit_creation_method SHELXL-97
_cell_angle_alpha 90.00
_cell_angle_beta 112.754(3)
_cell_angle_gamma 90.00
_cell_formula_units_Z 8
_cell_length_a 25.093(4)
_cell_length_b 11.7898(18)
_cell_length_c 30.183(5)
_cell_measurement_reflns_used 117
_cell_measurement_temperature 208(2)
_cell_measurement_theta_max 24.71
_cell_measurement_theta_min 1.46
_cell_volume 8234(2)
_computing_cell_refinement 'SMART, Bruker (2000)'
_computing_data_collection 'SMART, Bruker (2000)'
_computing_data_reduction 'XPREP, Bruker (2000)'
_computing_molecular_graphics 'SHELXTL, Bruker (2000)'
_computing_publication_material 'SHELXTL, Bruker (2000)'
_computing_structure_refinement 'SHELXL-97 (Sheldrick, 1997)'
_computing_structure_solution 'SHELXS-97 (Sheldrick, 1990)'
_diffrn_ambient_temperature 208(2)
_diffrn_measured_fraction_theta_full 0.999
_diffrn_measured_fraction_theta_max 0.999
_diffrn_measurement_device_type 'CCD area detector'
_diffrn_measurement_method 'phi and omega scans'
_diffrn_radiation_monochromator graphite
_diffrn_radiation_source 'fine-focus sealed tube'
_diffrn_radiation_type MoK\a
_diffrn_radiation_wavelength 0.71073
_diffrn_reflns_av_R_equivalents 0.0719
_diffrn_reflns_av_sigmaI/netI 0.0732
_diffrn_reflns_limit_h_max 29
_diffrn_reflns_limit_h_min -29
_diffrn_reflns_limit_k_max 13
_diffrn_reflns_limit_k_min -13
_diffrn_reflns_limit_l_max 35
_diffrn_reflns_limit_l_min -35
_diffrn_reflns_number 29061
_diffrn_reflns_theta_full 24.71
_diffrn_reflns_theta_max 24.71
_diffrn_reflns_theta_min 1.46
_diffrn_standards_decay_% <1
_exptl_absorpt_coefficient_mu 0.274
_exptl_absorpt_correction_T_max 0.9731
_exptl_absorpt_correction_T_min 0.9473
_exptl_absorpt_correction_type multi-scan
_exptl_absorpt_process_details 'SADABS, Bruker (2000)'
_exptl_crystal_colour dk_brown
_exptl_crystal_density_diffrn 1.086
_exptl_crystal_description block
_exptl_crystal_F_000 2903
_exptl_crystal_size_max 0.20
_exptl_crystal_size_mid 0.10
_exptl_crystal_size_min 0.10
_refine_diff_density_max 0.328
_refine_diff_density_min -0.305
_refine_diff_density_rms 0.052
_refine_ls_extinction_method none
_refine_ls_goodness_of_fit_ref 1.004
_refine_ls_hydrogen_treatment constr
_refine_ls_matrix_type full
_refine_ls_number_parameters 406
_refine_ls_number_reflns 7019
_refine_ls_number_restraints 0
_refine_ls_restrained_S_all 1.004
_refine_ls_R_factor_all 0.0999
_refine_ls_R_factor_gt 0.0634
_refine_ls_shift/su_max 0.002
_refine_ls_shift/su_mean 0.001
_refine_ls_structure_factor_coef Fsqd
_refine_ls_weighting_details 'calc w=1/[\s^2^(Fo^2^)+(0.0997P)^2^]'
_refine_ls_weighting_scheme calc
_refine_ls_wR_factor_gt 0.1568
_refine_ls_wR_factor_ref 0.1714
_reflns_number_gt 4645
_reflns_number_total 7019
_reflns_threshold_expression >2sigma(I)
_cod_data_source_file ic0483582Bsi20041121_045711_2.cif
_cod_data_source_block sg2313sqz_complex2
_cod_original_cell_volume 8235(2)
_cod_database_code 4327314

loop_
_symmetry_equiv_pos_as_xyz
'x, y, z'
'-x, y, -z+1/2'
'x+1/2, y+1/2, z'
'-x+1/2, y+1/2, -z+1/2'
'-x, -y, -z'
'x, -y, z-1/2'
'-x+1/2, -y+1/2, -z'
'x+1/2, -y+1/2, z-1/2'

loop_
_atom_site_label
_atom_site_type_symbol
_atom_site_fract_x
_atom_site_fract_y
_atom_site_fract_z
_atom_site_U_iso_or_equiv
_atom_site_adp_type
_atom_site_occupancy
_atom_site_symmetry_multiplicity
_atom_site_calc_flag
_atom_site_refinement_flags
_atom_site_disorder_assembly
_atom_site_disorder_group
V1 V 0.09033(2) 0.34036(4) 0.814928(18) 0.03005(18) Uani 1 1 d . . .
N1 N 0.07578(11) 0.4760(2) 0.84983(9) 0.0361(6) Uani 1 1 d . . .
N2 N 0.11530(11) 0.4731(2) 0.78466(9) 0.0348(6) Uani 1 1 d . . .
N3 N 0.15925(10) 0.2779(2) 0.80214(9) 0.0343(6) Uani 1 1 d . . .
N4 N 0.02404(10) 0.3071(2) 0.76686(8) 0.0301(6) Uani 1 1 d . . .
C1 C 0.03797(18) 0.6668(3) 0.82916(15) 0.0682(12) Uani 1 1 d . . .
H1A H 0.0218 0.6664 0.8525 0.082 Uiso 1 1 calc R . .
H1B H 0.0339 0.7311 0.8097 0.082 Uiso 1 1 calc R . .
C2 C 0.06627(14) 0.5774(3) 0.82367(13) 0.0444(9) Uani 1 1 d . . .
C3 C 0.09559(14) 0.5762(3) 0.78923(12) 0.0392(8) Uani 1 1 d . . .
C4 C 0.10971(17) 0.6688(3) 0.76740(15) 0.0581(11) Uani 1 1 d . . .
H4A H 0.0940 0.7408 0.7681 0.070 Uiso 1 1 calc R . .
C5 C 0.14743(18) 0.6524(3) 0.74470(15) 0.0605(11) Uani 1 1 d . . .
H5A H 0.1571 0.7139 0.7294 0.073 Uiso 1 1 calc R . .
C6 C 0.17097(15) 0.5478(3) 0.74412(13) 0.0474(9) Uani 1 1 d . . .
H6A H 0.1983 0.5382 0.7301 0.057 Uiso 1 1 calc R . .
C7 C 0.15411(13) 0.4569(3) 0.76431(11) 0.0362(8) Uani 1 1 d . . .
C8 C 0.17691(13) 0.3394(3) 0.77108(12) 0.0393(8) Uani 1 1 d . . .
C9 C 0.21258(15) 0.3055(3) 0.74975(14) 0.0549(10) Uani 1 1 d . . .
H9A H 0.2285 0.2322 0.7554 0.066 Uiso 1 1 calc R . .
H9B H 0.2215 0.3551 0.7292 0.066 Uiso 1 1 calc R . .
C10 C 0.02437(14) 0.4475(3) 0.90409(12) 0.0444(9) Uani 1 1 d . . .
C11 C 0.02801(16) 0.4396(3) 0.95105(13) 0.0543(10) Uani 1 1 d . . .
H11A H -0.0040 0.4123 0.9567 0.065 Uiso 1 1 calc R . .
C12 C 0.07707(18) 0.4705(4) 0.98948(14) 0.0594(11) Uani 1 1 d . . .
H12A H 0.0789 0.4617 1.0210 0.071 Uiso 1 1 calc R . .
C13 C 0.12328(17) 0.5141(3) 0.98177(13) 0.0549(10) Uani 1 1 d . . .
H13A H 0.1558 0.5396 1.0080 0.066 Uiso 1 1 calc R . .
C14 C 0.12288(15) 0.5213(3) 0.93543(13) 0.0466(9) Uani 1 1 d . . .
C15 C 0.07334(14) 0.4821(3) 0.89615(12) 0.0401(8) Uani 1 1 d . . .
C16 C -0.03252(15) 0.4205(4) 0.86319(13) 0.0569(11) Uani 1 1 d . . .
H16A H -0.0307 0.4516 0.8333 0.068 Uiso 1 1 calc R . .
C17 C -0.08362(17) 0.4772(4) 0.87027(16) 0.0797(14) Uani 1 1 d . . .
H17A H -0.0766 0.5580 0.8749 0.119 Uiso 1 1 calc R . .
H17B H -0.0880 0.4450 0.8983 0.119 Uiso 1 1 calc R . .
H17C H -0.1187 0.4643 0.8421 0.119 Uiso 1 1 calc R . .
C18 C -0.04342(19) 0.2950(4) 0.85602(17) 0.0846(15) Uani 1 1 d . . .
H18A H -0.0115 0.2593 0.8508 0.127 Uiso 1 1 calc R . .
H18B H -0.0790 0.2821 0.8283 0.127 Uiso 1 1 calc R . .
H18C H -0.0468 0.2626 0.8843 0.127 Uiso 1 1 calc R . .
C19 C 0.17499(16) 0.5710(4) 0.92875(15) 0.0622(11) Uani 1 1 d . . .
H19A H 0.1721 0.5519 0.8960 0.075 Uiso 1 1 calc R . .
C20 C 0.1762(2) 0.7001(4) 0.9335(2) 0.0982(17) Uani 1 1 d . . .
H20A H 0.1407 0.7316 0.9103 0.147 Uiso 1 1 calc R . .
H20B H 0.2089 0.7300 0.9277 0.147 Uiso 1 1 calc R . .
H20C H 0.1799 0.7206 0.9657 0.147 Uiso 1 1 calc R . .
C21 C 0.23178(17) 0.5223(4) 0.96476(19) 0.0887(15) Uani 1 1 d . . .
H21A H 0.2315 0.4404 0.9615 0.133 Uiso 1 1 calc R . .
H21B H 0.2359 0.5419 0.9971 0.133 Uiso 1 1 calc R . .
H21C H 0.2639 0.5537 0.9584 0.133 Uiso 1 1 calc R . .
C22 C 0.16599(14) 0.0720(3) 0.78848(12) 0.0422(8) Uani 1 1 d . . .
C23 C 0.19297(16) -0.0313(3) 0.80553(14) 0.0535(10) Uani 1 1 d . . .
H23A H 0.1786 -0.0973 0.7874 0.064 Uiso 1 1 calc R . .
C24 C 0.23968(19) -0.0394(4) 0.84780(17) 0.0703(12) Uani 1 1 d . . .
H24A H 0.2574 -0.1101 0.8584 0.084 Uiso 1 1 calc R . .
C25 C 0.26049(17) 0.0551(4) 0.87453(16) 0.0664(12) Uani 1 1 d . . .
H25A H 0.2925 0.0485 0.9038 0.080 Uiso 1 1 calc R . .
C26 C 0.23600(15) 0.1617(3) 0.85991(14) 0.0516(9) Uani 1 1 d . . .
C27 C 0.18673(13) 0.1692(3) 0.81629(12) 0.0393(8) Uani 1 1 d . . .
C28 C 0.11622(17) 0.0747(3) 0.73987(13) 0.0564(10) Uani 1 1 d . . .
H28A H 0.1003 0.1527 0.7345 0.068 Uiso 1 1 calc R . .
C29 C 0.1365(2) 0.0470(5) 0.69959(17) 0.1046(18) Uani 1 1 d . . .
H29A H 0.1038 0.0493 0.6690 0.157 Uiso 1 1 calc R . .
H29B H 0.1535 -0.0282 0.7046 0.157 Uiso 1 1 calc R . .
H29C H 0.1651 0.1023 0.6995 0.157 Uiso 1 1 calc R . .
C30 C 0.06762(19) -0.0054(5) 0.73543(17) 0.0893(15) Uani 1 1 d . . .
H30A H 0.0535 0.0110 0.7605 0.134 Uiso 1 1 calc R . .
H30B H 0.0816 -0.0829 0.7387 0.134 Uiso 1 1 calc R . .
H30C H 0.0365 0.0042 0.7042 0.134 Uiso 1 1 calc R . .
C31 C 0.26391(19) 0.2657(4) 0.88970(15) 0.0728(13) Uani 1 1 d . . .
H31A H 0.2333 0.3235 0.8839 0.087 Uiso 1 1 calc R . .
C32 C 0.3084(3) 0.3147(5) 0.8731(2) 0.129(2) Uani 1 1 d . . .
H32A H 0.2909 0.3282 0.8387 0.194 Uiso 1 1 calc R . .
H32B H 0.3402 0.2617 0.8801 0.194 Uiso 1 1 calc R . .
H32C H 0.3227 0.3857 0.8896 0.194 Uiso 1 1 calc R . .
C33 C 0.2908(2) 0.2437(5) 0.94313(16) 0.1026(19) Uani 1 1 d . . .
H33A H 0.2619 0.2127 0.9537 0.154 Uiso 1 1 calc R . .
H33B H 0.3055 0.3143 0.9599 0.154 Uiso 1 1 calc R . .
H33C H 0.3223 0.1901 0.9501 0.154 Uiso 1 1 calc R . .
O1 O 0.09605(9) 0.21648(19) 0.86784(7) 0.0433(6) Uani 1 1 d . B .
C34 C 0.1270(2) 0.2206(4) 0.91920(13) 0.0679(12) Uani 1 1 d . . .
H34A H 0.1069 0.2691 0.9342 0.082 Uiso 0.53 1 calc PR A 2
H34B H 0.1663 0.2493 0.9276 0.082 Uiso 0.53 1 calc PR A 2
H34C H 0.1676 0.2390 0.9267 0.082 Uiso 0.47 1 calc PR A 3
H34D H 0.1106 0.2801 0.9328 0.082 Uiso 0.47 1 calc PR A 3
C35 C 0.1277(8) 0.0986(16) 0.9349(7) 0.094(7) Uani 0.53 1 d P B 2
H35A H 0.1260 0.0945 0.9667 0.112 Uiso 0.53 1 calc PR B 2
H35B H 0.1629 0.0602 0.9361 0.112 Uiso 0.53 1 calc PR B 2
C36 C 0.0751(5) 0.0457(8) 0.8976(4) 0.075(3) Uani 0.53 1 d P B 2
H36A H 0.0789 -0.0369 0.8963 0.090 Uiso 0.53 1 calc PR B 2
H36B H 0.0399 0.0642 0.9028 0.090 Uiso 0.53 1 calc PR B 2
C35' C 0.1232(15) 0.116(2) 0.9396(10) 0.198(17) Uani 0.47 1 d P B 3
H35C H 0.0905 0.1142 0.9497 0.238 Uiso 0.47 1 calc PR B 3
H35D H 0.1589 0.0983 0.9670 0.238 Uiso 0.47 1 calc PR B 3
C36' C 0.1128(6) 0.0280(9) 0.8928(5) 0.085(3) Uani 0.47 1 d P B 3
H36C H 0.1491 0.0094 0.8894 0.102 Uiso 0.47 1 calc PR B 3
H36D H 0.0929 -0.0419 0.8951 0.102 Uiso 0.47 1 calc PR B 3
C37 C 0.07639(19) 0.1012(3) 0.85472(14) 0.0640(11) Uani 1 1 d . . .
H37A H 0.1028 0.0610 0.8432 0.077 Uiso 0.53 1 calc PR B 2
H37B H 0.0377 0.1011 0.8290 0.077 Uiso 0.53 1 calc PR B 2
H37C H 0.0360 0.0936 0.8509 0.077 Uiso 0.47 1 calc PR B 3
H37D H 0.0793 0.0808 0.8243 0.077 Uiso 0.47 1 calc PR B 3

loop_
_atom_site_aniso_label
_atom_site_aniso_U_11
_atom_site_aniso_U_22
_atom_site_aniso_U_33
_atom_site_aniso_U_23
_atom_site_aniso_U_13
_atom_site_aniso_U_12
V1 0.0294(3) 0.0319(3) 0.0296(3) -0.0003(2) 0.0122(2) 0.0005(2)
N1 0.0389(15) 0.0376(16) 0.0335(16) -0.0051(13) 0.0160(13) 0.0012(13)
N2 0.0333(14) 0.0298(15) 0.0406(16) -0.0013(12) 0.0134(13) -0.0023(12)
N3 0.0320(14) 0.0344(16) 0.0394(16) 0.0003(12) 0.0169(13) 0.0058(12)
N4 0.0347(14) 0.0298(14) 0.0300(16) 0.0035(10) 0.0172(11) 0.0023(10)
C1 0.089(3) 0.056(3) 0.076(3) 0.006(2) 0.049(3) 0.023(2)
C2 0.044(2) 0.039(2) 0.052(2) -0.0056(17) 0.0212(18) 0.0054(17)
C3 0.0414(19) 0.0306(19) 0.046(2) 0.0009(15) 0.0172(17) 0.0011(15)
C4 0.070(3) 0.040(2) 0.077(3) 0.004(2) 0.042(2) 0.007(2)
C5 0.079(3) 0.041(2) 0.073(3) 0.008(2) 0.043(2) -0.014(2)
C6 0.056(2) 0.038(2) 0.062(2) 0.0001(18) 0.038(2) -0.0037(17)
C7 0.0377(18) 0.0367(19) 0.039(2) 0.0009(15) 0.0200(16) -0.0033(15)
C8 0.0360(18) 0.040(2) 0.047(2) 0.0018(17) 0.0207(17) 0.0010(16)
C9 0.054(2) 0.047(2) 0.078(3) 0.017(2) 0.042(2) 0.0128(18)
C10 0.043(2) 0.052(2) 0.040(2) -0.0095(17) 0.0169(17) 0.0017(17)
C11 0.052(2) 0.071(3) 0.048(2) -0.003(2) 0.028(2) 0.004(2)
C12 0.067(3) 0.079(3) 0.033(2) -0.006(2) 0.021(2) 0.015(2)
C13 0.049(2) 0.066(3) 0.040(2) -0.0146(19) 0.0067(19) 0.003(2)
C14 0.046(2) 0.046(2) 0.048(2) -0.0094(17) 0.0180(19) 0.0029(17)
C15 0.042(2) 0.039(2) 0.040(2) -0.0041(16) 0.0175(17) 0.0082(16)
C16 0.047(2) 0.086(3) 0.040(2) -0.016(2) 0.0201(19) -0.012(2)
C17 0.051(3) 0.120(4) 0.062(3) -0.003(3) 0.015(2) 0.011(3)
C18 0.064(3) 0.104(4) 0.087(3) -0.042(3) 0.030(3) -0.021(3)
C19 0.049(2) 0.071(3) 0.062(3) -0.017(2) 0.017(2) -0.004(2)
C20 0.076(3) 0.076(3) 0.143(5) -0.016(3) 0.043(3) -0.022(3)
C21 0.048(3) 0.104(4) 0.107(4) -0.007(3) 0.022(3) 0.003(3)
C22 0.044(2) 0.037(2) 0.049(2) 0.0054(17) 0.0209(18) 0.0112(16)
C23 0.054(2) 0.043(2) 0.063(3) 0.0022(19) 0.022(2) 0.0099(18)
C24 0.069(3) 0.049(3) 0.087(3) 0.020(2) 0.023(3) 0.029(2)
C25 0.053(2) 0.066(3) 0.065(3) 0.017(2) 0.006(2) 0.024(2)
C26 0.042(2) 0.054(2) 0.056(2) 0.001(2) 0.0158(19) 0.0112(19)
C27 0.0327(18) 0.042(2) 0.047(2) 0.0070(17) 0.0185(17) 0.0101(16)
C28 0.066(3) 0.033(2) 0.055(3) -0.0018(18) 0.007(2) 0.0157(19)
C29 0.132(5) 0.122(5) 0.058(3) -0.015(3) 0.034(3) -0.019(4)
C30 0.066(3) 0.114(4) 0.074(3) -0.008(3) 0.011(3) -0.003(3)
C31 0.058(3) 0.068(3) 0.063(3) -0.008(2) -0.009(2) 0.014(2)
C32 0.112(5) 0.130(5) 0.111(5) -0.016(4) 0.005(4) -0.068(4)
C33 0.084(3) 0.117(4) 0.063(3) -0.019(3) -0.020(3) 0.031(3)
O1 0.0491(14) 0.0443(15) 0.0331(14) 0.0049(11) 0.0121(11) -0.0071(11)
C34 0.080(3) 0.069(3) 0.039(2) 0.009(2) 0.006(2) 0.003(2)
C35 0.134(12) 0.046(8) 0.050(10) 0.013(6) -0.020(8) 0.012(8)
C36 0.090(8) 0.057(6) 0.076(7) 0.019(5) 0.031(6) -0.010(6)
C35' 0.39(4) 0.14(2) 0.052(12) 0.006(13) 0.074(17) -0.14(2)
C36' 0.101(9) 0.052(6) 0.100(9) 0.026(6) 0.038(8) 0.004(7)
C37 0.085(3) 0.051(3) 0.055(3) -0.001(2) 0.026(2) -0.022(2)

loop_
_atom_type_symbol
_atom_type_description
_atom_type_scat_dispersion_real
_atom_type_scat_dispersion_imag
_atom_type_scat_source
C C 0.0033 0.0016 'International Tables Vol C Tables 4.2.6.8 and 6.1.1.4'
H H 0.0000 0.0000 'International Tables Vol C Tables 4.2.6.8 and 6.1.1.4'
N N 0.0061 0.0033 'International Tables Vol C Tables 4.2.6.8 and 6.1.1.4'
O O 0.0106 0.0060 'International Tables Vol C Tables 4.2.6.8 and 6.1.1.4'
V V 0.3005 0.5294 'International Tables Vol C Tables 4.2.6.8 and 6.1.1.4'

loop_
_geom_angle_atom_site_label_1
_geom_angle_atom_site_label_2
_geom_angle_atom_site_label_3
_geom_angle
_geom_angle_site_symmetry_1
N4 V1 N1 107.39(11) .
N4 V1 N2 99.04(10) .
N1 V1 N2 76.97(10) .
N4 V1 N3 111.01(10) .
N1 V1 N3 135.83(11) .
N2 V1 N3 76.25(10) .
N4 V1 O1 103.38(10) .
N1 V1 O1 97.18(10) .
N2 V1 O1 157.55(10) .
N3 V1 O1 94.45(10) .
C2 N1 C15 116.6(3) .
C2 N1 V1 114.0(2) .
C15 N1 V1 129.5(2) .
C3 N2 C7 122.3(3) .
C3 N2 V1 117.6(2) .
C7 N2 V1 119.9(2) .
C8 N3 C27 115.1(2) .
C8 N3 V1 116.9(2) .
C27 N3 V1 127.34(19) .
N4 N4 V1 167.18(8) 2_556
C1 C2 N1 126.5(3) .
C1 C2 C3 122.1(3) .
N1 C2 C3 111.3(3) .
N2 C3 C4 119.5(3) .
N2 C3 C2 112.5(3) .
C4 C3 C2 127.6(3) .
C5 C4 C3 118.3(3) .
C6 C5 C4 121.0(3) .
C5 C6 C7 119.1(3) .
N2 C7 C6 119.3(3) .
N2 C7 C8 112.2(3) .
C6 C7 C8 128.3(3) .
C9 C8 N3 127.7(3) .
C9 C8 C7 120.2(3) .
N3 C8 C7 112.0(3) .
C11 C10 C15 118.6(3) .
C11 C10 C16 119.1(3) .
C15 C10 C16 122.3(3) .
C12 C11 C10 121.8(3) .
C13 C12 C11 119.8(4) .
C12 C13 C14 121.0(3) .
C13 C14 C15 118.7(3) .
C13 C14 C19 118.9(3) .
C15 C14 C19 122.4(3) .
C10 C15 C14 119.6(3) .
C10 C15 N1 121.8(3) .
C14 C15 N1 118.6(3) .
C18 C16 C10 112.6(3) .
C18 C16 C17 109.5(3) .
C10 C16 C17 111.7(3) .
C14 C19 C20 111.1(3) .
C14 C19 C21 112.0(4) .
C20 C19 C21 109.1(4) .
C23 C22 C27 118.7(3) .
C23 C22 C28 118.5(3) .
C27 C22 C28 122.7(3) .
C24 C23 C22 121.8(4) .
C25 C24 C23 119.6(4) .
C24 C25 C26 122.1(4) .
C25 C26 C27 118.0(4) .
C25 C26 C31 119.6(4) .
C27 C26 C31 122.3(3) .
C22 C27 C26 119.7(3) .
C22 C27 N3 121.9(3) .
C26 C27 N3 118.4(3) .
C30 C28 C22 114.1(3) .
C30 C28 C29 107.6(4) .
C22 C28 C29 111.3(3) .
C32 C31 C33 109.9(4) .
C32 C31 C26 110.1(4) .
C33 C31 C26 113.9(4) .
C34 O1 C37 108.1(3) .
C34 O1 V1 129.5(2) .
C37 O1 V1 121.5(2) .
C35' C34 O1 110.2(13) .
C35' C34 C35 11(2) .
O1 C34 C35 104.0(9) .
C34 C35 C36 105.1(9) .
C37 C36 C35 99.4(10) .
C34 C35' C36' 100.9(15) .
C37 C36' C35' 98.2(12) .
C36' C37 O1 107.4(6) .
C36' C37 C36 41.6(5) .
O1 C37 C36 107.5(5) .

loop_
_geom_bond_atom_site_label_1
_geom_bond_atom_site_label_2
_geom_bond_distance
_geom_bond_site_symmetry_2
V1 N4 1.777(2) .
V1 N1 2.024(3) .
V1 N2 2.029(3) .
V1 N3 2.049(2) .
V1 O1 2.128(2) .
N1 C2 1.401(4) .
N1 C15 1.425(4) .
N2 C3 1.340(4) .
N2 C7 1.351(4) .
N3 C8 1.387(4) .
N3 C27 1.440(4) .
N4 N4 1.242(5) 2_556
C1 C2 1.317(5) .
C2 C3 1.488(5) .
C3 C4 1.390(5) .
C4 C5 1.380(5) .
C5 C6 1.370(5) .
C6 C7 1.378(4) .
C7 C8 1.482(4) .
C8 C9 1.350(4) .
C10 C11 1.388(5) .
C10 C15 1.400(5) .
C10 C16 1.516(5) .
C11 C12 1.374(5) .
C12 C13 1.368(5) .
C13 C14 1.397(5) .
C14 C15 1.423(5) .
C14 C19 1.516(5) .
C16 C18 1.506(6) .
C16 C17 1.532(5) .
C19 C20 1.528(6) .
C19 C21 1.531(6) .
C22 C23 1.392(5) .
C22 C27 1.397(5) .
C22 C28 1.515(5) .
C23 C24 1.362(5) .
C24 C25 1.357(6) .
C25 C26 1.393(5) .
C26 C27 1.418(5) .
C26 C31 1.522(5) .
C28 C30 1.507(6) .
C28 C29 1.524(6) .
C31 C32 1.504(7) .
C31 C33 1.511(6) .
O1 C34 1.441(4) .
O1 C37 1.448(4) .
C34 C35' 1.39(2) .
C34 C35 1.511(19) .
C35 C36 1.50(2) .
C36 C37 1.462(10) .
C35' C36' 1.69(3) .
C36' C37 1.445(11) .

loop_
_geom_torsion_atom_site_label_1
_geom_torsion_atom_site_label_2
_geom_torsion_atom_site_label_3
_geom_torsion_atom_site_label_4
_geom_torsion
_geom_torsion_site_symmetry_4
N4 V1 N1 C2 -70.2(2) .
N2 V1 N1 C2 25.3(2) .
N3 V1 N1 C2 79.3(3) .
O1 V1 N1 C2 -176.7(2) .
N4 V1 N1 C15 109.0(3) .
N2 V1 N1 C15 -155.4(3) .
N3 V1 N1 C15 -101.5(3) .
O1 V1 N1 C15 2.6(3) .
N4 V1 N2 C3 86.4(2) .
N1 V1 N2 C3 -19.5(2) .
N3 V1 N2 C3 -164.0(2) .
O1 V1 N2 C3 -96.5(3) .
N4 V1 N2 C7 -98.8(2) .
N1 V1 N2 C7 155.3(3) .
N3 V1 N2 C7 10.8(2) .
O1 V1 N2 C7 78.3(4) .
N4 V1 N3 C8 79.2(2) .
N1 V1 N3 C8 -69.6(3) .
N2 V1 N3 C8 -15.3(2) .
O1 V1 N3 C8 -174.6(2) .
N4 V1 N3 C27 -91.4(3) .
N1 V1 N3 C27 119.9(3) .
N2 V1 N3 C27 174.1(3) .
O1 V1 N3 C27 14.8(3) .
N1 V1 N4 N4 32.6(13) 2_556
N2 V1 N4 N4 -46.5(13) 2_556
N3 V1 N4 N4 -125.2(12) 2_556
O1 V1 N4 N4 134.6(12) 2_556
C15 N1 C2 C1 -23.4(5) .
V1 N1 C2 C1 156.0(3) .
C15 N1 C2 C3 153.2(3) .
V1 N1 C2 C3 -27.4(3) .
C7 N2 C3 C4 8.0(5) .
V1 N2 C3 C4 -177.4(3) .
C7 N2 C3 C2 -164.6(3) .
V1 N2 C3 C2 10.0(4) .
C1 C2 C3 N2 -171.9(3) .
N1 C2 C3 N2 11.3(4) .
C1 C2 C3 C4 16.2(6) .
N1 C2 C3 C4 -160.6(3) .
N2 C3 C4 C5 -4.9(6) .
C2 C3 C4 C5 166.4(4) .
C3 C4 C5 C6 -0.8(6) .
C4 C5 C6 C7 3.6(6) .
C3 N2 C7 C6 -5.1(5) .
V1 N2 C7 C6 -179.6(2) .
C3 N2 C7 C8 169.9(3) .
V1 N2 C7 C8 -4.7(4) .
C5 C6 C7 N2 -0.7(5) .
C5 C6 C7 C8 -174.8(4) .
C27 N3 C8 C9 6.1(5) .
V1 N3 C8 C9 -165.6(3) .
C27 N3 C8 C7 -170.8(3) .
V1 N3 C8 C7 17.4(3) .
N2 C7 C8 C9 174.6(3) .
C6 C7 C8 C9 -11.0(6) .
N2 C7 C8 N3 -8.2(4) .
C6 C7 C8 N3 166.2(3) .
C15 C10 C11 C12 3.6(6) .
C16 C10 C11 C12 -175.4(3) .
C10 C11 C12 C13 2.3(6) .
C11 C12 C13 C14 -4.0(6) .
C12 C13 C14 C15 -0.1(5) .
C12 C13 C14 C19 179.6(4) .
C11 C10 C15 C14 -7.6(5) .
C16 C10 C15 C14 171.3(3) .
C11 C10 C15 N1 170.4(3) .
C16 C10 C15 N1 -10.7(5) .
C13 C14 C15 C10 5.9(5) .
C19 C14 C15 C10 -173.7(3) .
C13 C14 C15 N1 -172.1(3) .
C19 C14 C15 N1 8.2(5) .
C2 N1 C15 C10 100.6(4) .
V1 N1 C15 C10 -78.7(4) .
C2 N1 C15 C14 -81.4(4) .
V1 N1 C15 C14 99.4(3) .
C11 C10 C16 C18 -77.8(4) .
C15 C10 C16 C18 103.3(4) .
C11 C10 C16 C17 45.9(5) .
C15 C10 C16 C17 -133.1(4) .
C13 C14 C19 C20 -75.8(5) .
C15 C14 C19 C20 103.9(4) .
C13 C14 C19 C21 46.5(5) .
C15 C14 C19 C21 -133.9(4) .
C27 C22 C23 C24 -1.7(5) .
C28 C22 C23 C24 176.8(4) .
C22 C23 C24 C25 0.6(6) .
C23 C24 C25 C26 -0.8(7) .
C24 C25 C26 C27 1.9(6) .
C24 C25 C26 C31 -175.7(4) .
C23 C22 C27 C26 2.8(5) .
C28 C22 C27 C26 -175.6(3) .
C23 C22 C27 N3 -176.8(3) .
C28 C22 C27 N3 4.7(5) .
C25 C26 C27 C22 -2.9(5) .
C31 C26 C27 C22 174.6(4) .
C25 C26 C27 N3 176.8(3) .
C31 C26 C27 N3 -5.8(5) .
C8 N3 C27 C22 -85.6(4) .
V1 N3 C27 C22 85.1(4) .
C8 N3 C27 C26 94.8(4) .
V1 N3 C27 C26 -94.5(3) .
C23 C22 C28 C30 55.9(5) .
C27 C22 C28 C30 -125.6(4) .
C23 C22 C28 C29 -66.1(5) .
C27 C22 C28 C29 112.3(4) .
C25 C26 C31 C32 89.2(5) .
C27 C26 C31 C32 -88.2(5) .
C25 C26 C31 C33 -34.7(6) .
C27 C26 C31 C33 147.9(4) .
N4 V1 O1 C34 -155.4(3) .
N1 V1 O1 C34 -45.6(3) .
N2 V1 O1 C34 27.6(4) .
N3 V1 O1 C34 91.7(3) .
N4 V1 O1 C37 36.9(3) .
N1 V1 O1 C37 146.8(3) .
N2 V1 O1 C37 -140.1(3) .
N3 V1 O1 C37 -75.9(3) .
C37 O1 C34 C35' -5.5(16) .
V1 O1 C34 C35' -174.4(16) .
C37 O1 C34 C35 3.9(9) .
V1 O1 C34 C35 -165.1(9) .
C35' C34 C35 C36 99(11) .
O1 C34 C35 C36 -27.0(15) .
C34 C35 C36 C37 38.7(15) .
O1 C34 C35' C36' 26(2) .
C35 C34 C35' C36' -31(9) .
C34 C35' C36' C37 -37(2) .
C35' C36' C37 O1 34.9(13) .
C35' C36' C37 C36 -62.1(14) .
C34 O1 C37 C36' -22.1(7) .
V1 O1 C37 C36' 147.9(6) .
C34 O1 C37 C36 21.5(6) .
V1 O1 C37 C36 -168.5(5) .
C35 C36 C37 C36' 59.9(12) .
C35 C36 C37 O1 -36.9(11) .
